data_7210316
loop_
_publ_author_name
'Surov, Artem O.'
'Solanko, Katarzyna A.'
'Bond, Andrew D.'
'Bauer-Brandl, Annette'
'Perlovich, German L.'

_publ_section_title
;
 Crystal architecture and physicochemical properties of felodipine
 solvates
;
_journal_issue 30
_journal_name_full CrystEngComm
_journal_page_first 6054
_journal_paper_doi 10.1039/c3ce40715b
_journal_volume 15
_journal_year 2013
_chemical_formula_moiety 'C18 H19 Cl2 N O4, C5 H10 N2 O'
_chemical_formula_sum 'C23 H29 Cl2 N3 O5'
_chemical_formula_weight 498.39
_chemical_name_common
;
Felodipine : 1,3-dimethylimidazolidine-2-one (1:1)
;
_space_group_IT_number 15
_symmetry_cell_setting monoclinic
_symmetry_space_group_name_Hall '-C 2yc'
_symmetry_space_group_name_H-M 'C 1 2/c 1'
_atom_sites_solution_hydrogens geom
_atom_sites_solution_primary direct
_atom_sites_solution_secondary difmap
_audit_creation_method SHELXL-97
_cell_angle_alpha 90.00
_cell_angle_beta 90.715(1)
_cell_angle_gamma 90.00
_cell_formula_units_Z 8
_cell_length_a 28.6544(12)
_cell_length_b 11.4450(5)
_cell_length_c 14.5730(6)
_cell_measurement_reflns_used 9806
_cell_measurement_temperature 150(2)
_cell_measurement_theta_max 28.31
_cell_measurement_theta_min 2.78
_cell_volume 4778.8(3)
_computing_cell_refinement 'SAINT v.7.68a (Bruker, 2010)'
_computing_data_collection 'APEX2 v2010.1-2 (Bruker, 2010)'
_computing_data_reduction SAINT
_computing_molecular_graphics SHELXTL
_computing_publication_material SHELXTL
_computing_structure_refinement SHELXTL
_computing_structure_solution 'SHELXTL v.6.12 (Sheldrick, 2008)'
_diffrn_ambient_temperature 150(2)
_diffrn_measured_fraction_theta_full 0.992
_diffrn_measured_fraction_theta_max 0.992
_diffrn_measurement_device_type 'Bruker Nonius X8APEX-II CCD'
_diffrn_measurement_method '\w and \f scans'
_diffrn_radiation_monochromator graphite
_diffrn_radiation_source 'fine-focus sealed tube'
_diffrn_radiation_type MoK\a
_diffrn_radiation_wavelength 0.71073
_diffrn_reflns_av_R_equivalents 0.0242
_diffrn_reflns_av_sigmaI/netI 0.0175
_diffrn_reflns_limit_h_max 38
_diffrn_reflns_limit_h_min -38
_diffrn_reflns_limit_k_max 15
_diffrn_reflns_limit_k_min -15
_diffrn_reflns_limit_l_max 19
_diffrn_reflns_limit_l_min -19
_diffrn_reflns_number 36365
_diffrn_reflns_theta_full 28.43
_diffrn_reflns_theta_max 28.43
_diffrn_reflns_theta_min 3.56
_diffrn_standards_number 0
_exptl_absorpt_coefficient_mu 0.311
_exptl_absorpt_correction_T_max 0.970
_exptl_absorpt_correction_T_min 0.817
_exptl_absorpt_correction_type multi-scan
_exptl_absorpt_process_details 'SADABS (Sheldrick, 2008)'
_exptl_crystal_colour colourless
_exptl_crystal_density_diffrn 1.385
_exptl_crystal_density_method 'not measured'
_exptl_crystal_description lath
_exptl_crystal_F_000 2096
_exptl_crystal_size_max 0.35
_exptl_crystal_size_mid 0.25
_exptl_crystal_size_min 0.10
_refine_diff_density_max 0.773
_refine_diff_density_min -0.609
_refine_diff_density_rms 0.050
_refine_ls_extinction_method none
_refine_ls_goodness_of_fit_ref 1.084
_refine_ls_hydrogen_treatment constr
_refine_ls_matrix_type full
_refine_ls_number_parameters 311
_refine_ls_number_reflns 5967
_refine_ls_number_restraints 2
_refine_ls_restrained_S_all 1.111
_refine_ls_R_factor_all 0.0540
_refine_ls_R_factor_gt 0.0469
_refine_ls_shift/su_max 0.001
_refine_ls_shift/su_mean 0.000
_refine_ls_structure_factor_coef Fsqd
_refine_ls_weighting_details 'calc w=1/[\s^2^(Fo^2^)+(0.0508P)^2^+7.1017P] where P=(Fo^2^+2Fc^2^)/3'
_refine_ls_weighting_scheme calc
_refine_ls_wR_factor_gt 0.1202
_refine_ls_wR_factor_ref 0.1248
_reflns_number_gt 5178
_reflns_number_total 5967
_reflns_threshold_expression I>2\s(I)
_cod_data_source_file c3ce40715b.txt
_cod_data_source_block Fel_DMEU
_cod_original_sg_symbol_H-M 'C 2/c'
_cod_database_code 7210316

loop_
_symmetry_equiv_pos_as_xyz
'x, y, z'
'-x, y, -z+1/2'
'x+1/2, y+1/2, z'
'-x+1/2, y+1/2, -z+1/2'
'-x, -y, -z'
'x, -y, z-1/2'
'-x+1/2, -y+1/2, -z'
'x+1/2, -y+1/2, z-1/2'

loop_
_atom_site_label
_atom_site_type_symbol
_atom_site_fract_x
_atom_site_fract_y
_atom_site_fract_z
_atom_site_U_iso_or_equiv
_atom_site_adp_type
_atom_site_occupancy
_atom_site_symmetry_multiplicity
_atom_site_calc_flag
_atom_site_refinement_flags
_atom_site_disorder_assembly
_atom_site_disorder_group
Cl1 Cl 0.250297(17) 1.10851(5) 0.41855(4) 0.04229(14) Uani 1 1 d . A .
Cl2 Cl 0.291752(17) 1.06986(5) 0.61351(3) 0.03714(13) Uani 1 1 d . . .
O1 O 0.33146(6) 0.62641(14) 0.65453(15) 0.0612(5) Uani 1 1 d . . .
O2 O 0.30525(4) 0.80863(13) 0.66861(9) 0.0353(3) Uani 1 1 d . . .
O3 O 0.47802(6) 1.14577(15) 0.62043(15) 0.0608(5) Uani 1 1 d . . .
O4 O 0.40091(5) 1.15080(11) 0.64081(9) 0.0337(3) Uani 1 1 d . . .
N1 N 0.46663(5) 0.77610(15) 0.62776(12) 0.0352(4) Uani 1 1 d . . .
H1 H 0.4914 0.7317 0.6211 0.042 Uiso 1 1 calc R . .
C1 C 0.42420(7) 0.72245(17) 0.63936(13) 0.0322(4) Uani 1 1 d . A .
C2 C 0.38464(6) 0.78725(15) 0.64097(11) 0.0272(3) Uani 1 1 d . . .
C3 C 0.38502(6) 0.91916(15) 0.62435(11) 0.0238(3) Uani 1 1 d . A .
H3A H 0.3667 0.9579 0.6738 0.029 Uiso 1 1 calc R . .
C4 C 0.43492(6) 0.96669(16) 0.62766(11) 0.0267(3) Uani 1 1 d . . .
C5 C 0.47247(6) 0.89487(17) 0.62598(12) 0.0300(4) Uani 1 1 d . A .
C6 C 0.36198(6) 0.94740(14) 0.53146(11) 0.0231(3) Uani 1 1 d . . .
C7 C 0.38350(6) 0.90620(15) 0.45240(11) 0.0265(3) Uani 1 1 d . A .
H7A H 0.4116 0.8625 0.4582 0.032 Uiso 1 1 calc R . .
C8 C 0.36499(7) 0.92743(16) 0.36558(12) 0.0314(4) Uani 1 1 d . . .
H8A H 0.3806 0.8992 0.3129 0.038 Uiso 1 1 calc R A .
C9 C 0.32383(7) 0.98973(17) 0.35565(12) 0.0318(4) Uani 1 1 d . A .
H9A H 0.3109 1.0040 0.2963 0.038 Uiso 1 1 calc R . .
C10 C 0.30169(6) 1.03096(16) 0.43299(12) 0.0283(3) Uani 1 1 d . . .
C11 C 0.32061(6) 1.01120(15) 0.52040(11) 0.0254(3) Uani 1 1 d . A .
C12 C 0.42800(8) 0.59211(19) 0.65107(18) 0.0458(5) Uani 1 1 d . . .
H12A H 0.4084 0.5672 0.7021 0.069 Uiso 1 1 calc R A .
H12B H 0.4606 0.5710 0.6642 0.069 Uiso 1 1 calc R . .
H12C H 0.4175 0.5533 0.5945 0.069 Uiso 1 1 calc R . .
C13 C 0.33936(7) 0.73015(17) 0.65493(13) 0.0326(4) Uani 1 1 d . A .
C14A C 0.25802(8) 0.7644(3) 0.6738(2) 0.0596(7) Uani 0.50 1 d P A 1
H14A H 0.2494 0.7268 0.6156 0.089 Uiso 0.50 1 calc PR A 1
H14B H 0.2366 0.8293 0.6856 0.089 Uiso 0.50 1 calc PR A 1
H14C H 0.2561 0.7073 0.7237 0.089 Uiso 0.50 1 calc PR A 1
C14 C 0.25802(8) 0.7644(3) 0.6738(2) 0.0596(7) Uani 0.50 1 d PD A 2
H14D H 0.2382 0.8167 0.7109 0.072 Uiso 0.50 1 calc PR A 2
H14E H 0.2575 0.6851 0.7008 0.072 Uiso 0.50 1 calc PR A 2
C15 C 0.24097(15) 0.7623(4) 0.5699(3) 0.0477(10) Uani 0.50 1 d PD A 2
H15A H 0.2089 0.7331 0.5663 0.071 Uiso 0.50 1 calc PR A 2
H15B H 0.2614 0.7110 0.5344 0.071 Uiso 0.50 1 calc PR A 2
H15C H 0.2422 0.8416 0.5446 0.071 Uiso 0.50 1 calc PR A 2
C16 C 0.44162(7) 1.09380(17) 0.62927(13) 0.0320(4) Uani 1 1 d . A .
C17A C 0.40424(8) 1.27673(18) 0.64255(16) 0.0429(5) Uani 0.50 1 d P B 1
H17A H 0.4172 1.3063 0.5843 0.052 Uiso 0.50 1 calc PR B 1
H17B H 0.4246 1.3028 0.6939 0.052 Uiso 0.50 1 calc PR B 1
C15A C 0.35577(13) 1.3198(4) 0.6550(4) 0.0449(10) Uani 0.50 1 d PD B 1
H15D H 0.3558 1.4054 0.6567 0.067 Uiso 0.50 1 calc PR B 1
H15E H 0.3435 1.2893 0.7127 0.067 Uiso 0.50 1 calc PR B 1
H15F H 0.3361 1.2929 0.6038 0.067 Uiso 0.50 1 calc PR B 1
C17 C 0.40424(8) 1.27673(18) 0.64255(16) 0.0429(5) Uani 0.50 1 d PD B 2
H17C H 0.4224 1.3012 0.6966 0.064 Uiso 0.50 1 calc PR B 2
H17D H 0.3729 1.3105 0.6454 0.064 Uiso 0.50 1 calc PR B 2
H17E H 0.4197 1.3040 0.5869 0.064 Uiso 0.50 1 calc PR B 2
C18 C 0.52299(7) 0.9309(2) 0.62420(15) 0.0387(4) Uani 1 1 d . . .
H18A H 0.5284 0.9938 0.6687 0.058 Uiso 1 1 calc R A .
H18B H 0.5307 0.9586 0.5626 0.058 Uiso 1 1 calc R . .
H18C H 0.5427 0.8638 0.6401 0.058 Uiso 1 1 calc R . .
O5 O 0.54555(5) 0.62717(15) 0.60417(14) 0.0542(4) Uani 1 1 d . . .
N2 N 0.62444(6) 0.59915(15) 0.58668(13) 0.0395(4) Uani 1 1 d . . .
N3 N 0.58053(6) 0.44665(15) 0.61874(14) 0.0411(4) Uani 1 1 d . . .
C19 C 0.58001(7) 0.56429(17) 0.60287(14) 0.0352(4) Uani 1 1 d . . .
C20 C 0.65714(8) 0.5058(2) 0.60466(18) 0.0457(5) Uani 1 1 d . . .
H20A H 0.6715 0.5131 0.6666 0.055 Uiso 1 1 calc R . .
H20B H 0.6821 0.5039 0.5582 0.055 Uiso 1 1 calc R . .
C21 C 0.62598(7) 0.39860(19) 0.59772(17) 0.0420(5) Uani 1 1 d . . .
H21A H 0.6264 0.3646 0.5353 0.050 Uiso 1 1 calc R . .
H21B H 0.6354 0.3381 0.6428 0.050 Uiso 1 1 calc R . .
C22 C 0.63833(8) 0.72049(19) 0.59451(17) 0.0471(5) Uani 1 1 d . . .
H22A H 0.6129 0.7707 0.5721 0.071 Uiso 1 1 calc R . .
H22B H 0.6663 0.7340 0.5578 0.071 Uiso 1 1 calc R . .
H22C H 0.6452 0.7389 0.6590 0.071 Uiso 1 1 calc R . .
C23 C 0.53845(8) 0.3764(2) 0.61174(18) 0.0490(5) Uani 1 1 d . . .
H23A H 0.5115 0.4232 0.6303 0.073 Uiso 1 1 calc R . .
H23B H 0.5414 0.3082 0.6520 0.073 Uiso 1 1 calc R . .
H23C H 0.5340 0.3503 0.5482 0.073 Uiso 1 1 calc R . .

loop_
_atom_site_aniso_label
_atom_site_aniso_U_11
_atom_site_aniso_U_22
_atom_site_aniso_U_33
_atom_site_aniso_U_23
_atom_site_aniso_U_13
_atom_site_aniso_U_12
Cl1 0.0322(2) 0.0529(3) 0.0416(3) 0.0112(2) -0.00573(19) 0.0036(2)
Cl2 0.0358(2) 0.0481(3) 0.0276(2) -0.00155(18) 0.00445(17) 0.0127(2)
O1 0.0470(9) 0.0326(8) 0.1044(15) -0.0012(9) 0.0168(9) -0.0117(7)
O2 0.0251(6) 0.0405(8) 0.0404(7) -0.0028(6) 0.0053(5) -0.0072(5)
O3 0.0383(9) 0.0407(9) 0.1034(15) -0.0039(9) 0.0055(9) -0.0146(7)
O4 0.0372(7) 0.0266(6) 0.0373(7) -0.0005(5) 0.0015(5) -0.0042(5)
N1 0.0265(7) 0.0361(9) 0.0429(9) 0.0095(7) 0.0038(6) 0.0037(6)
C1 0.0329(9) 0.0320(9) 0.0318(9) 0.0090(7) 0.0030(7) -0.0006(7)
C2 0.0294(8) 0.0282(8) 0.0240(8) 0.0047(6) 0.0035(6) -0.0026(7)
C3 0.0238(8) 0.0266(8) 0.0209(7) 0.0015(6) 0.0031(6) -0.0024(6)
C4 0.0265(8) 0.0326(9) 0.0212(7) 0.0024(6) 0.0010(6) -0.0053(7)
C5 0.0277(8) 0.0383(10) 0.0240(8) 0.0055(7) 0.0013(6) -0.0032(7)
C6 0.0260(8) 0.0220(7) 0.0214(7) 0.0015(6) 0.0027(6) -0.0053(6)
C7 0.0303(8) 0.0246(8) 0.0246(8) -0.0002(6) 0.0050(6) -0.0046(6)
C8 0.0406(10) 0.0322(9) 0.0216(8) -0.0031(7) 0.0063(7) -0.0080(8)
C9 0.0408(10) 0.0319(9) 0.0228(8) 0.0034(7) -0.0026(7) -0.0109(8)
C10 0.0283(8) 0.0273(8) 0.0293(8) 0.0041(7) -0.0028(7) -0.0050(7)
C11 0.0275(8) 0.0267(8) 0.0220(7) 0.0002(6) 0.0036(6) -0.0038(6)
C12 0.0405(11) 0.0338(11) 0.0634(14) 0.0170(10) 0.0055(10) 0.0037(9)
C13 0.0329(9) 0.0335(10) 0.0316(9) 0.0027(7) 0.0055(7) -0.0063(7)
C14A 0.0295(11) 0.0646(16) 0.0851(19) -0.0251(14) 0.0155(11) -0.0169(11)
C14 0.0295(11) 0.0646(16) 0.0851(19) -0.0251(14) 0.0155(11) -0.0169(11)
C15 0.036(2) 0.044(2) 0.062(3) 0.000(2) -0.0013(19) -0.0046(18)
C16 0.0321(9) 0.0344(9) 0.0294(9) 0.0001(7) -0.0004(7) -0.0069(7)
C17A 0.0531(13) 0.0267(10) 0.0490(12) -0.0041(8) -0.0013(10) -0.0046(9)
C15A 0.042(2) 0.0273(19) 0.065(3) -0.0056(18) 0.001(2) 0.0025(17)
C17 0.0531(13) 0.0267(10) 0.0490(12) -0.0041(8) -0.0013(10) -0.0046(9)
C18 0.0255(9) 0.0495(12) 0.0412(11) 0.0053(9) -0.0002(7) -0.0042(8)
O5 0.0338(8) 0.0398(9) 0.0890(13) 0.0038(8) 0.0000(8) 0.0047(7)
N2 0.0327(8) 0.0305(8) 0.0553(11) 0.0040(7) 0.0014(7) -0.0056(7)
N3 0.0315(8) 0.0305(8) 0.0615(11) -0.0042(8) 0.0068(8) -0.0054(7)
C19 0.0319(9) 0.0325(9) 0.0413(10) -0.0006(8) 0.0008(8) -0.0023(7)
C20 0.0328(10) 0.0388(11) 0.0656(14) -0.0031(10) 0.0088(9) -0.0017(8)
C21 0.0369(10) 0.0327(10) 0.0565(13) -0.0047(9) 0.0062(9) -0.0009(8)
C22 0.0490(12) 0.0338(11) 0.0584(14) 0.0039(9) -0.0010(10) -0.0134(9)
C23 0.0390(11) 0.0429(12) 0.0651(15) -0.0035(11) 0.0033(10) -0.0140(9)

loop_
_atom_type_symbol
_atom_type_description
_atom_type_scat_dispersion_real
_atom_type_scat_dispersion_imag
_atom_type_scat_source
C C 0.0033 0.0016 'International Tables Vol C Tables 4.2.6.8 and 6.1.1.4'
H H 0.0000 0.0000 'International Tables Vol C Tables 4.2.6.8 and 6.1.1.4'
N N 0.0061 0.0033 'International Tables Vol C Tables 4.2.6.8 and 6.1.1.4'
O O 0.0106 0.0060 'International Tables Vol C Tables 4.2.6.8 and 6.1.1.4'
Cl Cl 0.1484 0.1585 'International Tables Vol C Tables 4.2.6.8 and 6.1.1.4'

loop_
_geom_angle_atom_site_label_1
_geom_angle_atom_site_label_2
_geom_angle_atom_site_label_3
_geom_angle
C13 O2 C14A 117.14(17)
C16 O4 C17A 115.32(16)
C5 N1 C1 123.65(16)
C5 N1 H1 118.2
C1 N1 H1 118.2
C2 C1 N1 119.94(17)
C2 C1 C12 126.86(18)
N1 C1 C12 113.19(17)
C1 C2 C13 119.96(17)
C1 C2 C3 122.02(16)
C13 C2 C3 117.97(15)
C2 C3 C4 110.76(14)
C2 C3 C6 110.13(14)
C4 C3 C6 110.17(13)
C2 C3 H3A 108.6
C4 C3 H3A 108.6
C6 C3 H3A 108.6
C5 C4 C16 119.88(16)
C5 C4 C3 121.73(16)
C16 C4 C3 118.35(16)
C4 C5 N1 120.31(17)
C4 C5 C18 126.74(18)
N1 C5 C18 112.94(17)
C7 C6 C11 117.61(15)
C7 C6 C3 117.90(15)
C11 C6 C3 124.49(14)
C8 C7 C6 121.74(17)
C8 C7 H7A 119.1
C6 C7 H7A 119.1
C9 C8 C7 120.08(16)
C9 C8 H8A 120.0
C7 C8 H8A 120.0
C10 C9 C8 119.30(16)
C10 C9 H9A 120.4
C8 C9 H9A 120.4
C9 C10 C11 120.74(17)
C9 C10 Cl1 118.31(14)
C11 C10 Cl1 120.95(14)
C10 C11 C6 120.53(15)
C10 C11 Cl2 117.89(14)
C6 C11 Cl2 121.57(13)
C1 C12 H12A 109.5
C1 C12 H12B 109.5
H12A C12 H12B 109.5
C1 C12 H12C 109.5
H12A C12 H12C 109.5
H12B C12 H12C 109.5
O1 C13 O2 121.39(18)
O1 C13 C2 126.99(19)
O2 C13 C2 111.62(16)
O2 C14A H14A 109.5
O2 C14A H14B 109.5
H14A C14A H14B 109.5
O2 C14A H14C 109.5
H14A C14A H14C 109.5
H14B C14A H14C 109.5
H15A C15 H15B 109.5
H15A C15 H15C 109.5
H15B C15 H15C 109.5
O3 C16 O4 121.60(19)
O3 C16 C4 126.79(19)
O4 C16 C4 111.60(15)
O4 C17A C15A 105.7(2)
O4 C17A H17A 110.6
C15A C17A H17A 110.6
O4 C17A H17B 110.6
C15A C17A H17B 110.6
H17A C17A H17B 108.7
C17A C15A H15D 109.5
C17A C15A H15E 109.5
H15D C15A H15E 109.5
C17A C15A H15F 109.5
H15D C15A H15F 109.5
H15E C15A H15F 109.5
C5 C18 H18A 109.5
C5 C18 H18B 109.5
H18A C18 H18B 109.5
C5 C18 H18C 109.5
H18A C18 H18C 109.5
H18B C18 H18C 109.5
C19 N2 C20 111.05(17)
C19 N2 C22 121.70(19)
C20 N2 C22 121.20(18)
C19 N3 C21 110.23(17)
C19 N3 C23 121.79(19)
C21 N3 C23 121.50(18)
O5 C19 N2 126.09(19)
O5 C19 N3 125.78(19)
N2 C19 N3 108.12(17)
N2 C20 C21 101.88(17)
N2 C20 H20A 111.4
C21 C20 H20A 111.4
N2 C20 H20B 111.4
C21 C20 H20B 111.4
H20A C20 H20B 109.3
N3 C21 C20 102.01(17)
N3 C21 H21A 111.4
C20 C21 H21A 111.4
N3 C21 H21B 111.4
C20 C21 H21B 111.4
H21A C21 H21B 109.2
N2 C22 H22A 109.5
N2 C22 H22B 109.5
H22A C22 H22B 109.5
N2 C22 H22C 109.5
H22A C22 H22C 109.5
H22B C22 H22C 109.5
N3 C23 H23A 109.5
N3 C23 H23B 109.5
H23A C23 H23B 109.5
N3 C23 H23C 109.5
H23A C23 H23C 109.5
H23B C23 H23C 109.5

loop_
_geom_bond_atom_site_label_1
_geom_bond_atom_site_label_2
_geom_bond_distance
Cl1 C10 1.7300(19)
Cl2 C11 1.7331(17)
O1 C13 1.209(2)
O2 C13 1.344(2)
O2 C14A 1.448(2)
O3 C16 1.209(2)
O4 C16 1.349(2)
O4 C17A 1.445(2)
N1 C5 1.370(3)
N1 C1 1.374(2)
N1 H1 0.8800
C1 C2 1.355(3)
C1 C12 1.505(3)
C2 C13 1.469(2)
C2 C3 1.529(2)
C3 C4 1.530(2)
C3 C6 1.533(2)
C3 H3A 1.0000
C4 C5 1.354(3)
C4 C16 1.468(3)
C5 C18 1.506(2)
C6 C7 1.395(2)
C6 C11 1.400(2)
C7 C8 1.387(2)
C7 H7A 0.9500
C8 C9 1.384(3)
C8 H8A 0.9500
C9 C10 1.383(3)
C9 H9A 0.9500
C10 C11 1.397(2)
C12 H12A 0.9800
C12 H12B 0.9800
C12 H12C 0.9800
C14A H14A 0.9800
C14A H14B 0.9800
C14A H14C 0.9800
C15 H15A 0.9800
C15 H15B 0.9800
C15 H15C 0.9800
C17A C15A 1.487(4)
C17A H17A 0.9900
C17A H17B 0.9900
C15A H15D 0.9800
C15A H15E 0.9800
C15A H15F 0.9800
C18 H18A 0.9800
C18 H18B 0.9800
C18 H18C 0.9800
O5 C19 1.222(2)
N2 C19 1.358(3)
N2 C20 1.443(3)
N2 C22 1.449(3)
N3 C19 1.366(3)
N3 C21 1.450(3)
N3 C23 1.452(3)
C20 C21 1.520(3)
C20 H20A 0.9900
C20 H20B 0.9900
C21 H21A 0.9900
C21 H21B 0.9900
C22 H22A 0.9800
C22 H22B 0.9800
C22 H22C 0.9800
C23 H23A 0.9800
C23 H23B 0.9800
C23 H23C 0.9800

loop_
_geom_hbond_atom_site_label_D
_geom_hbond_atom_site_label_H
_geom_hbond_atom_site_label_A
_geom_hbond_distance_DH
_geom_hbond_distance_HA
_geom_hbond_distance_DA
_geom_hbond_angle_DHA
N1 H1 O5 0.88 1.98 2.856(2) 177.8

loop_
_geom_torsion_atom_site_label_1
_geom_torsion_atom_site_label_2
_geom_torsion_atom_site_label_3
_geom_torsion_atom_site_label_4
_geom_torsion
C5 N1 C1 C2 6.4(3)
C5 N1 C1 C12 -172.50(19)
N1 C1 C2 C13 -178.96(17)
C12 C1 C2 C13 -0.3(3)
N1 C1 C2 C3 3.8(3)
C12 C1 C2 C3 -177.50(19)
C1 C2 C3 C4 -12.4(2)
C13 C2 C3 C4 170.33(15)
C1 C2 C3 C6 109.72(19)
C13 C2 C3 C6 -67.55(19)
C2 C3 C4 C5 12.8(2)
C6 C3 C4 C5 -109.31(18)
C2 C3 C4 C16 -169.48(15)
C6 C3 C4 C16 68.42(19)
C16 C4 C5 N1 177.68(16)
C3 C4 C5 N1 -4.6(3)
C16 C4 C5 C18 -0.9(3)
C3 C4 C5 C18 176.77(16)
C1 N1 C5 C4 -5.9(3)
C1 N1 C5 C18 172.85(17)
C2 C3 C6 C7 -64.30(19)
C4 C3 C6 C7 58.17(19)
C2 C3 C6 C11 115.30(18)
C4 C3 C6 C11 -122.23(17)
C11 C6 C7 C8 0.2(2)
C3 C6 C7 C8 179.83(15)
C6 C7 C8 C9 -0.8(3)
C7 C8 C9 C10 0.4(3)
C8 C9 C10 C11 0.5(3)
C8 C9 C10 Cl1 -179.99(14)
C9 C10 C11 C6 -1.1(3)
Cl1 C10 C11 C6 179.40(13)
C9 C10 C11 Cl2 177.91(14)
Cl1 C10 C11 Cl2 -1.5(2)
C7 C6 C11 C10 0.8(2)
C3 C6 C11 C10 -178.84(15)
C7 C6 C11 Cl2 -178.26(13)
C3 C6 C11 Cl2 2.1(2)
C14A O2 C13 O1 -5.9(3)
C14A O2 C13 C2 173.76(18)
C1 C2 C13 O1 -9.9(3)
C3 C2 C13 O1 167.5(2)
C1 C2 C13 O2 170.48(16)
C3 C2 C13 O2 -12.2(2)
C17A O4 C16 O3 -0.5(3)
C17A O4 C16 C4 -179.57(16)
C5 C4 C16 O3 7.7(3)
C3 C4 C16 O3 -170.1(2)
C5 C4 C16 O4 -173.33(15)
C3 C4 C16 O4 8.9(2)
C16 O4 C17A C15A 179.6(2)
C20 N2 C19 O5 170.9(2)
C22 N2 C19 O5 18.0(3)
C20 N2 C19 N3 -8.3(3)
C22 N2 C19 N3 -161.2(2)
C21 N3 C19 O5 171.3(2)
C23 N3 C19 O5 19.2(4)
C21 N3 C19 N2 -9.5(2)
C23 N3 C19 N2 -161.6(2)
C19 N2 C20 C21 21.3(2)
C22 N2 C20 C21 174.3(2)
C19 N3 C21 C20 22.0(2)
C23 N3 C21 C20 174.1(2)
N2 C20 C21 N3 -24.9(2)
